data_7007870
loop_
_publ_author_name
'Cotton, F. Albert'
'Chao, Hui'
'Murillo, Carlos A.'
'Wang, Qingsheng'

_publ_section_title
;
 A trimetal chain cocooned by two heptadentate polypyridylamide
 ligands.
;
_journal_issue 45
_journal_name_full 'Dalton transactions (Cambridge, England : 2003)'
_journal_page_first 5416
_journal_page_last 5422
_journal_paper_doi 10.1039/b612076h
_journal_year 2006
_chemical_formula_moiety C27H25N9
_chemical_formula_sum 'C27 H25 N9'
_chemical_formula_weight 475.56
_chemical_name_common H2mpeptea
_chemical_name_systematic
;
?
;
_space_group_IT_number 43
_symmetry_cell_setting orthorhombic
_symmetry_space_group_name_Hall 'F 2 -2d'
_symmetry_space_group_name_H-M 'F d d 2'
_atom_sites_solution_hydrogens geom
_atom_sites_solution_primary direct
_atom_sites_solution_secondary difmap
_audit_creation_method SHELXL-97
_cell_angle_alpha 90.00
_cell_angle_beta 90.00
_cell_angle_gamma 90.00
_cell_formula_units_Z 8
_cell_length_a 17.578(3)
_cell_length_b 25.708(5)
_cell_length_c 10.673(2)
_cell_measurement_reflns_used 2708
_cell_measurement_temperature 213(2)
_cell_measurement_theta_max 27.53
_cell_measurement_theta_min 2.37
_cell_volume 4823.1(15)
_computing_cell_refinement SAINT
_computing_data_collection SMART
_computing_data_reduction SAINT
_computing_molecular_graphics XP
_computing_publication_material CIFTAB
_computing_structure_refinement 'SHELXL-97 (Sheldrick, 1997)'
_computing_structure_solution 'SHELXS-97 (Sheldrick, 1990)'
_diffrn_ambient_temperature 213(2)
_diffrn_measured_fraction_theta_full 0.995
_diffrn_measured_fraction_theta_max 0.995
_diffrn_measurement_device_type 'BRUKER SMART 1000'
_diffrn_measurement_method \w-scans
_diffrn_radiation_monochromator graphite
_diffrn_radiation_source 'fine-focus sealed tube'
_diffrn_radiation_type MoK\a
_diffrn_radiation_wavelength 0.71073
_diffrn_reflns_av_R_equivalents 0.0351
_diffrn_reflns_av_sigmaI/netI 0.0377
_diffrn_reflns_limit_h_max 22
_diffrn_reflns_limit_h_min -11
_diffrn_reflns_limit_k_max 33
_diffrn_reflns_limit_k_min -32
_diffrn_reflns_limit_l_max 13
_diffrn_reflns_limit_l_min -13
_diffrn_reflns_number 7380
_diffrn_reflns_theta_full 27.53
_diffrn_reflns_theta_max 27.53
_diffrn_reflns_theta_min 2.37
_diffrn_standards_number 0
_exptl_absorpt_coefficient_mu 0.083
_exptl_absorpt_correction_T_max 0.9835
_exptl_absorpt_correction_T_min 0.9795
_exptl_absorpt_correction_type multi-scan
_exptl_absorpt_process_details SADABS
_exptl_crystal_colour white
_exptl_crystal_density_diffrn 1.310
_exptl_crystal_density_method 'not measured'
_exptl_crystal_description block
_exptl_crystal_F_000 2000
_exptl_crystal_size_max 0.25
_exptl_crystal_size_mid 0.23
_exptl_crystal_size_min 0.20
_refine_diff_density_max 0.234
_refine_diff_density_min -0.186
_refine_diff_density_rms 0.041
_refine_ls_abs_structure_details 'Flack H D (1983), Acta Cryst. A39, 876-881'
_refine_ls_abs_structure_Flack 3(2)
_refine_ls_extinction_method none
_refine_ls_goodness_of_fit_ref 1.038
_refine_ls_hydrogen_treatment noref
_refine_ls_matrix_type full
_refine_ls_number_parameters 164
_refine_ls_number_reflns 2708
_refine_ls_number_restraints 1
_refine_ls_restrained_S_all 1.037
_refine_ls_R_factor_all 0.0529
_refine_ls_R_factor_gt 0.0435
_refine_ls_shift/su_max 0.000
_refine_ls_shift/su_mean 0.000
_refine_ls_structure_factor_coef Fsqd
_refine_ls_weighting_details 'calc w=1/[\s^2^(Fo^2^)+(0.0623P)^2^+3.2624P] where P=(Fo^2^+2Fc^2^)/3'
_refine_ls_weighting_scheme calc
_refine_ls_wR_factor_gt 0.1097
_refine_ls_wR_factor_ref 0.1168
_reflns_number_gt 2327
_reflns_number_total 2708
_reflns_threshold_expression >2sigma(I)
_cod_data_source_file b612076h.txt
_cod_data_source_block cif5
_cod_original_cell_volume 4823.1(16)
_cod_original_sg_symbol_H-M Fdd2
_cod_database_code 7007870

loop_
_symmetry_equiv_pos_as_xyz
'x, y, z'
'-x, -y, z'
'x+1/4, -y+1/4, z+1/4'
'-x+1/4, y+1/4, z+1/4'
'x, y+1/2, z+1/2'
'-x, -y+1/2, z+1/2'
'x+1/4, -y+3/4, z+3/4'
'-x+1/4, y+3/4, z+3/4'
'x+1/2, y, z+1/2'
'-x+1/2, -y, z+1/2'
'x+3/4, -y+1/4, z+3/4'
'-x+3/4, y+1/4, z+3/4'
'x+1/2, y+1/2, z'
'-x+1/2, -y+1/2, z'
'x+3/4, -y+3/4, z+1/4'
'-x+3/4, y+3/4, z+1/4'

loop_
_atom_site_label
_atom_site_type_symbol
_atom_site_fract_x
_atom_site_fract_y
_atom_site_fract_z
_atom_site_U_iso_or_equiv
_atom_site_adp_type
_atom_site_occupancy
_atom_site_symmetry_multiplicity
_atom_site_calc_flag
_atom_site_refinement_flags
_atom_site_disorder_assembly
_atom_site_disorder_group
N3 N -0.00513(9) 0.26729(6) 0.95458(17) 0.0317(4) Uani 1 1 d . . .
N5 N 0.2500 0.2500 0.9339(2) 0.0296(5) Uani 1 2 d S . .
N4 N 0.12538(9) 0.27688(7) 0.92287(16) 0.0345(4) Uani 1 1 d . . .
N2 N -0.13653(9) 0.25474(6) 0.97946(18) 0.0357(4) Uani 1 1 d . . .
H2A H -0.1794 0.2711 0.9895 0.043 Uiso 1 1 calc R . .
C53 C 0.2500 0.2500 1.1914(3) 0.0363(6) Uani 1 2 d S . .
H53A H 0.2500 0.2500 1.2795 0.044 Uiso 1 2 calc SR . .
C35 C 0.05680(10) 0.29646(7) 0.97492(18) 0.0304(4) Uani 1 1 d . . .
C33 C -0.01478(13) 0.36187(8) 1.0768(2) 0.0399(5) Uani 1 1 d . . .
H33A H -0.0181 0.3941 1.1179 0.048 Uiso 1 1 calc R . .
C52 C 0.18581(11) 0.26653(8) 1.12787(18) 0.0327(4) Uani 1 1 d . . .
H52A H 0.1426 0.2785 1.1709 0.039 Uiso 1 1 calc R . .
C32 C -0.07964(12) 0.33291(8) 1.0562(2) 0.0357(4) Uani 1 1 d . . .
H32A H -0.1275 0.3451 1.0822 0.043 Uiso 1 1 calc R . .
C51 C 0.18798(10) 0.26466(7) 0.99729(18) 0.0277(4) Uani 1 1 d . . .
C15 C -0.14340(11) 0.20218(7) 0.9500(2) 0.0332(4) Uani 1 1 d . . .
N1 N -0.21478(10) 0.18444(7) 0.96539(19) 0.0391(4) Uani 1 1 d . . .
C31 C -0.07213(11) 0.28483(8) 0.99521(19) 0.0319(4) Uani 1 1 d . . .
C14 C -0.08466(13) 0.17046(8) 0.9071(2) 0.0445(6) Uani 1 1 d . . .
H14A H -0.0352 0.1837 0.8973 0.053 Uiso 1 1 calc R . .
C34 C 0.05504(12) 0.34349(8) 1.0374(2) 0.0373(5) Uani 1 1 d . . .
H34A H 0.0999 0.3624 1.0525 0.045 Uiso 1 1 calc R . .
C13 C -0.10051(14) 0.11955(9) 0.8796(3) 0.0548(7) Uani 1 1 d . . .
H13A H -0.0616 0.0974 0.8514 0.066 Uiso 1 1 calc R . .
C12 C -0.17399(16) 0.10067(10) 0.8932(3) 0.0625(8) Uani 1 1 d . . .
H12A H -0.1861 0.0659 0.8742 0.075 Uiso 1 1 calc R . .
C11 C -0.22806(14) 0.13463(10) 0.9356(3) 0.0550(7) Uani 1 1 d . . .
H11A H -0.2780 0.1222 0.9445 0.066 Uiso 1 1 calc R . .
C4 C 0.12344(13) 0.25847(12) 0.7943(2) 0.0535(6) Uani 1 1 d . . .
H4A H 0.1736 0.2463 0.7704 0.080 Uiso 1 1 calc R . .
H4B H 0.1082 0.2867 0.7395 0.080 Uiso 1 1 calc R . .
H4C H 0.0872 0.2302 0.7873 0.080 Uiso 1 1 calc R . .

loop_
_atom_site_aniso_label
_atom_site_aniso_U_11
_atom_site_aniso_U_22
_atom_site_aniso_U_33
_atom_site_aniso_U_23
_atom_site_aniso_U_13
_atom_site_aniso_U_12
N3 0.0270(8) 0.0311(8) 0.0369(8) -0.0002(7) -0.0002(7) 0.0028(7)
N5 0.0250(12) 0.0307(11) 0.0331(12) 0.000 0.000 -0.0024(9)
N4 0.0258(9) 0.0430(9) 0.0347(9) -0.0077(8) -0.0020(7) 0.0046(7)
N2 0.0235(8) 0.0345(9) 0.0491(10) -0.0029(8) 0.0011(8) 0.0037(7)
C53 0.0400(16) 0.0389(15) 0.0298(13) 0.000 0.000 0.0039(12)
C35 0.0264(9) 0.0318(10) 0.0330(10) 0.0014(8) -0.0029(8) 0.0006(7)
C33 0.0417(12) 0.0314(10) 0.0467(13) -0.0077(9) -0.0022(10) 0.0055(9)
C52 0.0310(10) 0.0321(10) 0.0350(11) -0.0025(8) 0.0034(8) 0.0026(8)
C32 0.0272(9) 0.0372(10) 0.0425(11) -0.0026(9) 0.0002(9) 0.0096(8)
C51 0.0236(9) 0.0234(8) 0.0361(10) -0.0004(8) -0.0004(7) -0.0040(7)
C15 0.0285(10) 0.0339(10) 0.0373(10) 0.0019(8) -0.0044(8) 0.0005(8)
N1 0.0280(9) 0.0351(9) 0.0541(11) -0.0007(8) 0.0022(8) 0.0001(7)
C31 0.0280(10) 0.0340(10) 0.0338(10) 0.0031(8) -0.0040(8) 0.0003(7)
C14 0.0319(11) 0.0358(11) 0.0658(16) -0.0023(11) -0.0004(10) 0.0018(9)
C34 0.0323(11) 0.0343(11) 0.0454(13) -0.0031(9) -0.0027(9) -0.0005(8)
C13 0.0404(14) 0.0380(12) 0.086(2) -0.0059(12) 0.0071(13) 0.0078(10)
C12 0.0501(15) 0.0305(11) 0.107(2) -0.0115(13) 0.0058(15) -0.0021(11)
C11 0.0374(12) 0.0384(12) 0.089(2) -0.0043(12) 0.0093(13) -0.0042(10)
C4 0.0387(12) 0.0809(18) 0.0410(12) -0.0175(12) -0.0102(10) 0.0141(12)

loop_
_atom_type_symbol
_atom_type_description
_atom_type_scat_dispersion_real
_atom_type_scat_dispersion_imag
_atom_type_scat_source
C C 0.0033 0.0016 'International Tables Vol C Tables 4.2.6.8 and 6.1.1.4'
H H 0.0000 0.0000 'International Tables Vol C Tables 4.2.6.8 and 6.1.1.4'
N N 0.0061 0.0033 'International Tables Vol C Tables 4.2.6.8 and 6.1.1.4'

loop_
_geom_angle_atom_site_label_1
_geom_angle_atom_site_label_2
_geom_angle_atom_site_label_3
_geom_angle
_geom_angle_site_symmetry_1
_geom_angle_site_symmetry_3
_geom_angle_publ_flag
C31 N3 C35 118.41(16) . . ?
C51 N5 C51 119.2(2) 14 . ?
C51 N4 C35 121.85(16) . . ?
C51 N4 C4 118.93(17) . . ?
C35 N4 C4 117.75(17) . . ?
C31 N2 C15 129.93(17) . . ?
C31 N2 H2A 115.0 . . ?
C15 N2 H2A 115.0 . . ?
C52 C53 C52 121.3(3) 14 . ?
C52 C53 H53A 119.4 14 . ?
C52 C53 H53A 119.4 . . ?
N3 C35 C34 123.38(18) . . ?
N3 C35 N4 115.35(16) . . ?
C34 C35 N4 121.23(17) . . ?
C32 C33 C34 120.1(2) . . ?
C32 C33 H33A 120.0 . . ?
C34 C33 H33A 120.0 . . ?
C53 C52 C51 117.2(2) . . ?
C53 C52 H52A 121.4 . . ?
C51 C52 H52A 121.4 . . ?
C33 C32 C31 118.15(19) . . ?
C33 C32 H32A 120.9 . . ?
C31 C32 H32A 120.9 . . ?
N5 C51 N4 114.79(17) . . ?
N5 C51 C52 122.50(19) . . ?
N4 C51 C52 122.70(17) . . ?
N1 C15 N2 112.47(17) . . ?
N1 C15 C14 122.22(19) . . ?
N2 C15 C14 125.30(18) . . ?
C11 N1 C15 117.23(18) . . ?
N3 C31 N2 119.66(18) . . ?
N3 C31 C32 122.12(18) . . ?
N2 C31 C32 118.20(18) . . ?
C13 C14 C15 118.6(2) . . ?
C13 C14 H14A 120.7 . . ?
C15 C14 H14A 120.7 . . ?
C33 C34 C35 117.83(19) . . ?
C33 C34 H34A 121.1 . . ?
C35 C34 H34A 121.1 . . ?
C14 C13 C12 120.1(2) . . ?
C14 C13 H13A 120.0 . . ?
C12 C13 H13A 120.0 . . ?
C11 C12 C13 117.3(2) . . ?
C11 C12 H12A 121.4 . . ?
C13 C12 H12A 121.4 . . ?
N1 C11 C12 124.6(2) . . ?
N1 C11 H11A 117.7 . . ?
C12 C11 H11A 117.7 . . ?
N4 C4 H4A 109.5 . . ?
N4 C4 H4B 109.5 . . ?
H4A C4 H4B 109.5 . . ?
N4 C4 H4C 109.5 . . ?
H4A C4 H4C 109.5 . . ?
H4B C4 H4C 109.5 . . ?

loop_
_geom_bond_atom_site_label_1
_geom_bond_atom_site_label_2
_geom_bond_distance
_geom_bond_site_symmetry_2
_geom_bond_publ_flag
N3 C31 1.334(3) . ?
N3 C35 1.340(2) . ?
N5 C51 1.337(2) 14 ?
N5 C51 1.337(2) . ?
N4 C51 1.393(2) . ?
N4 C35 1.420(2) . ?
N4 C4 1.451(3) . ?
N2 C31 1.381(2) . ?
N2 C15 1.393(2) . ?
N2 H2A 0.8700 . ?
C53 C52 1.383(2) 14 ?
C53 C52 1.383(2) . ?
C53 H53A 0.9400 . ?
C35 C34 1.381(3) . ?
C33 C32 1.380(3) . ?
C33 C34 1.381(3) . ?
C33 H33A 0.9400 . ?
C52 C51 1.395(3) . ?
C52 H52A 0.9400 . ?
C32 C31 1.403(3) . ?
C32 H32A 0.9400 . ?
C15 N1 1.345(3) . ?
C15 C14 1.393(3) . ?
N1 C11 1.340(3) . ?
C14 C13 1.370(3) . ?
C14 H14A 0.9400 . ?
C34 H34A 0.9400 . ?
C13 C12 1.388(4) . ?
C13 H13A 0.9400 . ?
C12 C11 1.368(4) . ?
C12 H12A 0.9400 . ?
C11 H11A 0.9400 . ?
C4 H4A 0.9700 . ?
C4 H4B 0.9700 . ?
C4 H4C 0.9700 . ?
